data_4348042
loop_
_publ_author_name
'Axelson, Jordan C.'
'Gonzalez, Miguel I.'
'Meihaus, Katie R.'
'Chang, Christopher J.'
'Long, Jeffrey R.'

_publ_section_title
;
 Synthesis and Characterization of a Tetrapodal NO4(4-) Ligand and Its
 Transition Metal Complexes.
;
_journal_issue 15
_journal_name_full 'Inorganic chemistry'
_journal_page_first 7527
_journal_page_last 7534
_journal_paper_doi 10.1021/acs.inorgchem.6b00908
_journal_volume 55
_journal_year 2016
_chemical_formula_moiety 'C13 H13 K2 Mn N O10'
_chemical_formula_sum 'C13 H13 K2 Mn N O10'
_chemical_formula_weight 476.38
_chemical_name_common jaa20_0m
_chemical_name_systematic 'K2[(C13H9NO8)Mn(H2O)] H2O'
_space_group_crystal_system orthorhombic
_space_group_IT_number 52
_space_group_name_Hall '-P 2a 2bc'
_space_group_name_H-M_alt 'P n n a'
_atom_sites_solution_hydrogens mixed
_audit_creation_method SHELXL-2014/7
_cell_angle_alpha 90
_cell_angle_beta 90
_cell_angle_gamma 90
_cell_formula_units_Z 4
_cell_length_a 7.3220(2)
_cell_length_b 10.9900(3)
_cell_length_c 20.2140(6)
_cell_measurement_reflns_used 9864
_cell_measurement_temperature 100(2)
_cell_measurement_theta_max 25.33
_cell_measurement_theta_min 2.96
_cell_volume 1626.60(8)
_computing_cell_refinement 'Bruker APEX2 v. 2011.4'
_computing_data_collection 'Bruker APEX2 v. 2011.4'
_computing_data_reduction 'Bruker APEX2 v. 2011.4'
_computing_molecular_graphics DIAMOND
_computing_publication_material WinGX
_computing_structure_refinement 'SHELXL-2014/7 (Sheldrick, 2014)'
_computing_structure_solution Sir-2004
_diffrn_ambient_temperature 100(2)
_diffrn_detector_area_resol_mean 8.366
_diffrn_measured_fraction_theta_full 1.000
_diffrn_measured_fraction_theta_max 1.000
_diffrn_measurement_device_type 'Bruker APEX-I CCD'
_diffrn_measurement_method '\f and \w scans'
_diffrn_radiation_type MoK\a
_diffrn_radiation_wavelength 0.71073
_diffrn_reflns_av_R_equivalents 0.0361
_diffrn_reflns_av_unetI/netI 0.0126
_diffrn_reflns_Laue_measured_fraction_full 1.000
_diffrn_reflns_Laue_measured_fraction_max 1.000
_diffrn_reflns_limit_h_max 8
_diffrn_reflns_limit_h_min -8
_diffrn_reflns_limit_k_max 13
_diffrn_reflns_limit_k_min -13
_diffrn_reflns_limit_l_max 24
_diffrn_reflns_limit_l_min -24
_diffrn_reflns_number 28805
_diffrn_reflns_point_group_measured_fraction_full 1.000
_diffrn_reflns_point_group_measured_fraction_max 1.000
_diffrn_reflns_theta_full 25.000
_diffrn_reflns_theta_max 25.344
_diffrn_reflns_theta_min 2.015
_diffrn_source 'fine-focus sealed tube'
_exptl_absorpt_coefficient_mu 1.383
_exptl_absorpt_correction_T_max 0.8974
_exptl_absorpt_correction_T_min 0.8407
_exptl_absorpt_correction_type multi-scan
_exptl_absorpt_process_details SADABS
_exptl_crystal_colour yellow
_exptl_crystal_density_diffrn 1.945
_exptl_crystal_description block
_exptl_crystal_F_000 964
_exptl_crystal_size_max 0.130
_exptl_crystal_size_mid 0.100
_exptl_crystal_size_min 0.080
_refine_diff_density_max 0.545
_refine_diff_density_min -0.281
_refine_diff_density_rms 0.077
_refine_ls_extinction_method none
_refine_ls_goodness_of_fit_ref 1.130
_refine_ls_hydrogen_treatment constr
_refine_ls_matrix_type full
_refine_ls_number_parameters 127
_refine_ls_number_reflns 1487
_refine_ls_number_restraints 0
_refine_ls_restrained_S_all 1.130
_refine_ls_R_factor_all 0.0333
_refine_ls_R_factor_gt 0.0301
_refine_ls_shift/su_max 0.000
_refine_ls_shift/su_mean 0.000
_refine_ls_structure_factor_coef Fsqd
_refine_ls_weighting_details 'w=1/[\s^2^(Fo^2^)+(0.0414P)^2^+2.1602P] where P=(Fo^2^+2Fc^2^)/3'
_refine_ls_weighting_scheme calc
_refine_ls_wR_factor_gt 0.0786
_refine_ls_wR_factor_ref 0.0814
_reflns_Friedel_coverage 0.000
_reflns_number_gt 1353
_reflns_number_total 1487
_reflns_threshold_expression 'I > 2\s(I)'
_cod_data_source_file jaa20_0m.cif
_cod_data_source_block shelx
_cod_database_code 4348042
_shelx_shelxl_version_number 2014/7
_shelx_space_group_comment
;
The symmetry employed for this shelxl refinement is uniquely defined
by the following loop, which should always be used as a source of
symmetry information in preference to the above space-group names.
They are only intended as comments.
;
_shelx_estimated_absorpt_t_min 0.841
_shelx_estimated_absorpt_t_max 0.897

loop_
_space_group_symop_operation_xyz
'x, y, z'
'-x+1/2, -y, z'
'x, -y+1/2, -z+1/2'
'-x+1/2, y+1/2, -z+1/2'
'-x, -y, -z'
'x-1/2, y, -z'
'-x, y-1/2, z-1/2'
'x-1/2, -y-1/2, z-1/2'

loop_
_atom_site_label
_atom_site_type_symbol
_atom_site_fract_x
_atom_site_fract_y
_atom_site_fract_z
_atom_site_U_iso_or_equiv
_atom_site_adp_type
_atom_site_occupancy
_atom_site_site_symmetry_order
_atom_site_calc_flag
_atom_site_refinement_flags_posn
_atom_site_refinement_flags_adp
_atom_site_refinement_flags_occupancy
C1 C 0.0279(3) 0.2103(2) 0.36241(10) 0.0148(5) Uani 1 1 d . . .
C2 C 0.3705(3) 0.2428(2) 0.36432(11) 0.0142(5) Uani 1 1 d . . .
C5 C 0.1710(3) 0.3335(2) 0.45400(11) 0.0176(5) Uani 1 1 d . . .
H5A H 0.0630 0.3212 0.4818 0.026 Uiso 1 1 calc R U .
H5B H 0.1536 0.4058 0.4264 0.026 Uiso 1 1 calc R U .
H5C H 0.2787 0.3446 0.4822 0.026 Uiso 1 1 calc R U .
C6 C 0.1987(3) 0.2223(2) 0.40979(11) 0.0142(5) Uani 1 1 d . . .
C7 C 0.2231(3) 0.1052(2) 0.45098(11) 0.0134(5) Uani 1 1 d . . .
C8 C 0.2206(3) 0.1074(2) 0.51951(11) 0.0161(5) Uani 1 1 d . . .
H8 H 0.1991 0.1813 0.5426 0.019 Uiso 1 1 calc R U .
C9 C 0.2500 0.0000 0.55378(16) 0.0173(7) Uani 1 2 d S T P
H9 H 0.2500 0.0000 0.6008 0.021 Uiso 1 2 calc R U P
N1 N 0.2500 0.0000 0.41844(13) 0.0113(6) Uani 1 2 d S T P
O1 O 0.0251(2) 0.12114(14) 0.32206(7) 0.0173(4) Uani 1 1 d . . .
O2 O -0.5840(2) 0.15838(14) 0.32512(7) 0.0182(4) Uani 1 1 d . . .
O5 O -0.0936(2) 0.28758(15) 0.36656(8) 0.0191(4) Uani 1 1 d . . .
O6 O -0.5474(2) 0.34225(14) 0.36889(8) 0.0182(4) Uani 1 1 d . . .
O9 O 0.2500 0.0000 0.20399(12) 0.0248(6) Uani 1 2 d S T P
H9X H 0.1799 -0.0500 0.1796 0.030 Uiso 1 1 d R U .
O10 O -0.2500 0.5000 0.24668(11) 0.0149(5) Uani 1 2 d S T P
H10X H -0.1666 0.4761 0.2192 0.018 Uiso 1 1 d R U .
K1 K -0.30553(10) 0.2500 0.2500 0.01711(19) Uani 1 2 d S T P
K2 K -0.2500 0.5000 0.38016(4) 0.0166(2) Uani 1 2 d S T P
Mn1 Mn 0.2500 0.0000 0.30912(2) 0.01306(17) Uani 1 2 d S T P

loop_
_atom_site_aniso_label
_atom_site_aniso_U_11
_atom_site_aniso_U_22
_atom_site_aniso_U_33
_atom_site_aniso_U_23
_atom_site_aniso_U_13
_atom_site_aniso_U_12
C1 0.0138(11) 0.0145(11) 0.0162(11) 0.0043(9) 0.0013(9) -0.0010(9)
C2 0.0118(11) 0.0171(12) 0.0139(10) 0.0038(9) -0.0020(8) 0.0020(9)
C5 0.0149(11) 0.0170(12) 0.0209(11) -0.0032(9) -0.0010(9) 0.0009(9)
C6 0.0119(11) 0.0145(12) 0.0162(11) 0.0005(9) 0.0016(9) 0.0008(9)
C7 0.0076(10) 0.0170(12) 0.0154(10) -0.0012(9) 0.0004(8) -0.0005(8)
C8 0.0137(10) 0.0197(13) 0.0150(11) -0.0032(9) -0.0003(9) -0.0025(9)
C9 0.0156(16) 0.0252(19) 0.0110(15) 0.000 0.000 -0.0032(13)
N1 0.0069(13) 0.0128(14) 0.0142(13) 0.000 0.000 0.0003(9)
O1 0.0157(8) 0.0175(9) 0.0187(8) -0.0025(7) -0.0039(6) 0.0010(7)
O2 0.0176(8) 0.0180(9) 0.0190(8) -0.0011(7) 0.0028(7) -0.0013(7)
O5 0.0151(8) 0.0189(9) 0.0233(8) 0.0004(7) -0.0022(7) 0.0036(7)
O6 0.0144(8) 0.0146(8) 0.0258(8) 0.0019(7) -0.0010(7) -0.0031(6)
O9 0.0381(16) 0.0207(14) 0.0155(12) 0.000 0.000 -0.0137(11)
O10 0.0132(11) 0.0165(12) 0.0148(11) 0.000 0.000 0.0025(8)
K1 0.0157(4) 0.0191(4) 0.0166(4) -0.0002(3) 0.000 0.000
K2 0.0160(4) 0.0141(4) 0.0198(4) 0.000 0.000 0.0015(3)
Mn1 0.0134(3) 0.0136(3) 0.0122(3) 0.000 0.000 0.00091(18)

loop_
_atom_type_symbol
_atom_type_description
_atom_type_scat_dispersion_real
_atom_type_scat_dispersion_imag
_atom_type_scat_source
C C 0.0033 0.0016 'International Tables Vol C Tables 4.2.6.8 and 6.1.1.4'
H H 0.0000 0.0000 'International Tables Vol C Tables 4.2.6.8 and 6.1.1.4'
N N 0.0061 0.0033 'International Tables Vol C Tables 4.2.6.8 and 6.1.1.4'
O O 0.0106 0.0060 'International Tables Vol C Tables 4.2.6.8 and 6.1.1.4'
K K 0.2009 0.2494 'International Tables Vol C Tables 4.2.6.8 and 6.1.1.4'
Mn Mn 0.3368 0.7283 'International Tables Vol C Tables 4.2.6.8 and 6.1.1.4'

loop_
_geom_angle_atom_site_label_1
_geom_angle_atom_site_label_2
_geom_angle_atom_site_label_3
_geom_angle
_geom_angle_site_symmetry_1
_geom_angle_site_symmetry_3
O5 C1 O1 124.1(2) . .
O5 C1 C6 118.17(19) . .
O1 C1 C6 117.68(19) . .
O5 C1 K1 55.45(11) . .
O1 C1 K1 69.87(11) . .
C6 C1 K1 166.57(14) . .
O6 C2 O2 124.1(2) 1_655 1_655
O6 C2 C6 117.79(19) 1_655 .
O2 C2 C6 118.10(19) 1_655 .
O6 C2 K1 71.72(12) 1_655 1_655
O2 C2 K1 52.56(11) 1_655 1_655
C6 C2 K1 169.41(15) . 1_655
C6 C5 H5A 109.5 . .
C6 C5 H5B 109.5 . .
H5A C5 H5B 109.5 . .
C6 C5 H5C 109.5 . .
H5A C5 H5C 109.5 . .
H5B C5 H5C 109.5 . .
C5 C6 C7 111.51(18) . .
C5 C6 C2 109.48(18) . .
C7 C6 C2 109.99(17) . .
C5 C6 C1 108.45(18) . .
C7 C6 C1 110.40(18) . .
C2 C6 C1 106.88(17) . .
N1 C7 C8 120.4(2) . .
N1 C7 C6 118.1(2) . .
C8 C7 C6 121.6(2) . .
C9 C8 C7 118.9(2) . .
C9 C8 H8 120.5 . .
C7 C8 H8 120.5 . .
C8 C9 C8 120.0(3) 2 .
C8 C9 H9 120.0 2 .
C8 C9 H9 120.0 . .
C7 N1 C7 121.4(3) . 2
C7 N1 Mn1 119.28(14) . .
C7 N1 Mn1 119.29(14) 2 .
C1 O1 Mn1 123.06(14) . .
C1 O1 K1 87.87(12) . .
Mn1 O1 K1 144.52(6) . .
C2 O2 Mn1 122.70(14) 1_455 1_455
C2 O2 K1 105.89(13) 1_455 .
Mn1 O2 K1 129.56(7) 1_455 .
C1 O5 K2 159.78(15) . .
C1 O5 K1 103.70(13) . .
K2 O5 K1 88.72(5) . .
C2 O6 K2 157.44(14) 1_455 .
C2 O6 K1 86.15(13) 1_455 .
K2 O6 K1 79.86(4) . .
Mn1 O9 H9X 123.3 . .
K2 O10 K1 88.62(5) . 2_465
K2 O10 K1 88.62(5) . .
K1 O10 K1 177.23(9) 2_465 .
K2 O10 H10X 129.9 . .
K1 O10 H10X 102.3 2_465 .
K1 O10 H10X 79.6 . .
O2 K1 O2 83.56(7) 3 .
O2 K1 O10 74.43(4) 3 .
O2 K1 O10 119.12(5) . .
O2 K1 O10 119.12(5) 3 3
O2 K1 O10 74.43(4) . 3
O10 K1 O10 163.17(3) . 3
O2 K1 O5 144.23(5) 3 .
O2 K1 O5 90.03(5) . .
O10 K1 O5 78.29(5) . .
O10 K1 O5 92.50(5) 3 .
O2 K1 O5 90.02(5) 3 3
O2 K1 O5 144.23(5) . 3
O10 K1 O5 92.50(5) . 3
O10 K1 O5 78.29(5) 3 3
O5 K1 O5 114.05(7) . 3
O2 K1 O6 83.46(5) 3 .
O2 K1 O6 43.64(4) . .
O10 K1 O6 77.44(5) . .
O10 K1 O6 112.45(5) 3 .
O5 K1 O6 68.24(4) . .
O5 K1 O6 169.17(4) 3 .
O2 K1 O6 43.64(4) 3 3
O2 K1 O6 83.46(5) . 3
O10 K1 O6 112.45(5) . 3
O10 K1 O6 77.44(5) 3 3
O5 K1 O6 169.17(4) . 3
O5 K1 O6 68.24(4) 3 3
O6 K1 O6 111.66(6) . 3
O2 K1 O1 98.65(4) 3 3
O2 K1 O1 172.82(4) . 3
O10 K1 O1 55.50(4) . 3
O10 K1 O1 110.01(4) 3 3
O5 K1 O1 84.20(5) . 3
O5 K1 O1 42.87(4) 3 3
O6 K1 O1 129.61(4) . 3
O6 K1 O1 102.88(4) 3 3
O2 K1 O1 172.82(4) 3 .
O2 K1 O1 98.65(4) . .
O10 K1 O1 110.01(4) . .
O10 K1 O1 55.50(4) 3 .
O5 K1 O1 42.87(4) . .
O5 K1 O1 84.20(5) 3 .
O6 K1 O1 102.88(4) . .
O6 K1 O1 129.61(4) 3 .
O1 K1 O1 80.00(6) 3 .
O2 K1 C2 21.55(5) 3 3_455
O2 K1 C2 82.07(5) . 3_455
O10 K1 C2 93.70(5) . 3_455
O10 K1 C2 98.34(5) 3 3_455
O5 K1 C2 164.31(5) . 3_455
O5 K1 C2 79.44(5) 3 3_455
O6 K1 C2 97.00(5) . 3_455
O6 K1 C2 22.13(5) 3 3_455
O1 K1 C2 102.50(5) 3 3_455
O1 K1 C2 151.73(5) . 3_455
O2 K1 C2 82.07(5) 3 1_455
O2 K1 C2 21.55(5) . 1_455
O10 K1 C2 98.34(5) . 1_455
O10 K1 C2 93.70(5) 3 1_455
O5 K1 C2 79.45(5) . 1_455
O5 K1 C2 164.31(5) 3 1_455
O6 K1 C2 22.13(5) . 1_455
O6 K1 C2 97.00(5) 3 1_455
O1 K1 C2 151.73(5) 3 1_455
O1 K1 C2 102.50(5) . 1_455
C2 K1 C2 88.53(8) 3_455 1_455
O2 K1 H10X 79.5 3 .
O2 K1 H10X 137.1 . .
O10 K1 H10X 18.0 . .
O10 K1 H10X 147.5 3 .
O5 K1 H10X 81.7 . .
O5 K1 H10X 75.1 3 .
O6 K1 H10X 95.1 . .
O6 K1 H10X 109.0 3 .
O1 K1 H10X 37.7 3 .
O1 K1 H10X 103.0 . .
C2 K1 H10X 94.9 3_455 .
C2 K1 H10X 116.3 1_455 .
O5 K2 O5 167.93(8) 2_465 .
O5 K2 O10 83.97(4) 2_465 .
O5 K2 O10 83.96(4) . .
O5 K2 O6 101.78(5) 2_465 .
O5 K2 O6 77.21(5) . .
O10 K2 O6 85.32(4) . .
O5 K2 O6 77.22(5) 2_465 2_465
O5 K2 O6 101.78(5) . 2_465
O10 K2 O6 85.32(4) . 2_465
O6 K2 O6 170.64(7) . 2_465
O5 K2 K1 121.49(4) 2_465 .
O5 K2 K1 48.17(4) . .
O10 K2 K1 46.550(8) . .
O6 K2 K1 54.21(3) . .
O6 K2 K1 118.21(4) 2_465 .
O5 K2 K1 48.17(4) 2_465 2_465
O5 K2 K1 121.49(4) . 2_465
O10 K2 K1 46.550(8) . 2_465
O6 K2 K1 118.21(4) . 2_465
O6 K2 K1 54.21(3) 2_465 2_465
K1 K2 K1 93.100(16) . 2_465
O9 Mn1 O1 97.04(4) . .
O9 Mn1 O1 97.04(4) . 2
O1 Mn1 O1 165.92(8) . 2
O9 Mn1 O2 98.66(4) . 1_655
O1 Mn1 O2 84.98(6) . 1_655
O1 Mn1 O2 92.90(6) 2 1_655
O9 Mn1 O2 98.66(4) . 2_455
O1 Mn1 O2 92.90(6) . 2_455
O1 Mn1 O2 84.98(6) 2 2_455
O2 Mn1 O2 162.68(8) 1_655 2_455
O9 Mn1 N1 180.0 . .
O1 Mn1 N1 82.96(4) . .
O1 Mn1 N1 82.96(4) 2 .
O2 Mn1 N1 81.34(4) 1_655 .
O2 Mn1 N1 81.34(4) 2_455 .

loop_
_geom_bond_atom_site_label_1
_geom_bond_atom_site_label_2
_geom_bond_distance
_geom_bond_site_symmetry_2
C1 O5 1.233(3) .
C1 O1 1.275(3) .
C1 C6 1.581(3) .
C1 K1 3.364(2) .
C2 O6 1.251(3) 1_655
C2 O2 1.265(3) 1_655
C2 C6 1.574(3) .
C2 K1 3.313(2) 1_655
C5 C6 1.527(3) .
C5 H5A 0.9800 .
C5 H5B 0.9800 .
C5 H5C 0.9800 .
C6 C7 1.544(3) .
C7 N1 1.345(3) .
C7 C8 1.386(3) .
C8 C9 1.385(3) .
C8 H8 0.9500 .
C9 C8 1.385(3) 2
C9 H9 0.9500 .
N1 C7 1.345(3) 2
N1 Mn1 2.210(3) .
O1 Mn1 2.1337(16) .
O1 K1 3.1604(16) .
O2 C2 1.265(3) 1_455
O2 Mn1 2.1472(16) 1_455
O2 K1 2.7347(16) .
O5 K2 2.6149(16) .
O5 K1 2.8514(16) .
O6 C2 1.251(3) 1_455
O6 K2 2.7925(15) .
O6 K1 3.1526(16) .
O9 Mn1 2.125(3) .
O9 H9X 0.8993 .
O10 K2 2.698(2) .
O10 K1 2.77823(13) 2_465
O10 K1 2.77823(14) .
O10 H10X 0.8661 .
K1 O2 2.7347(16) 3
K1 O10 2.77823(14) 3
K1 O5 2.8515(16) 3
K1 O6 3.1526(16) 3
K1 O1 3.1603(16) 3
K1 C2 3.313(2) 3_455
K1 C2 3.313(2) 1_455
K1 H10X 2.7561 .
K2 O5 2.6149(16) 2_465
K2 O6 2.7925(15) 2_465
K2 K1 3.8258(5) 2_465
Mn1 O1 2.1337(16) 2
Mn1 O2 2.1472(16) 1_655
Mn1 O2 2.1472(16) 2_455
